data_4081685
loop_
_publ_author_name
'Teets, Thomas S.'
'Labinger, Jay A.'
'Bercaw, John E.'

_publ_section_title
;
 A Thermodynamic Analysis of Rhenium(I)--Formyl C--H Bond Formation via
 Base-Assisted Heterolytic H2Cleavage in the Secondary Coordination Sphere
;
_journal_issue 19
_journal_name_full Organometallics
_journal_page_first 5530
_journal_paper_doi 10.1021/om400810v
_journal_volume 32
_journal_year 2013
_chemical_formula_sum 'C29 H26 B F7 N2 O8 P Re S'
_chemical_formula_weight 923.56
_chemical_name_systematic
; 
 ? 
;
_space_group_IT_number 2
_symmetry_cell_setting triclinic
_symmetry_space_group_name_Hall '-P 1'
_symmetry_space_group_name_H-M 'P -1'
_atom_sites_solution_hydrogens geom
_atom_sites_solution_primary direct
_atom_sites_solution_secondary difmap
_audit_creation_method SHELXL-97
_cell_angle_alpha 77.393(2)
_cell_angle_beta 87.647(2)
_cell_angle_gamma 86.554(2)
_cell_formula_units_Z 2
_cell_length_a 9.7279(4)
_cell_length_b 12.0858(5)
_cell_length_c 14.6112(6)
_cell_measurement_reflns_used 9385
_cell_measurement_temperature 100(2)
_cell_measurement_theta_max 48.48
_cell_measurement_theta_min 2.65
_cell_volume 1672.69(12)
_computing_cell_refinement 'Bruker SAINT'
_computing_data_collection 'Bruker APEX2'
_computing_data_reduction 'Bruker SAINT'
_computing_molecular_graphics 'Bruker SHELXTL'
_computing_publication_material 'Bruker SHELXTL'
_computing_structure_refinement 'SHELXL-97 (Sheldrick, 2008)'
_computing_structure_solution 'SHELXS-97 (Sheldrick, 2008)'
_diffrn_ambient_temperature 100(2)
_diffrn_measured_fraction_theta_full 0.986
_diffrn_measured_fraction_theta_max 0.986
_diffrn_measurement_device_type 'Bruker APEX-II CCD'
_diffrn_measurement_method '\f and \w scans'
_diffrn_radiation_monochromator graphite
_diffrn_radiation_source 'fine-focus sealed tube'
_diffrn_radiation_type MoK\a
_diffrn_radiation_wavelength 0.71073
_diffrn_reflns_av_R_equivalents 0.0414
_diffrn_reflns_av_sigmaI/netI 0.0307
_diffrn_reflns_limit_h_max 20
_diffrn_reflns_limit_h_min -21
_diffrn_reflns_limit_k_max 26
_diffrn_reflns_limit_k_min -26
_diffrn_reflns_limit_l_max 28
_diffrn_reflns_limit_l_min -31
_diffrn_reflns_number 225122
_diffrn_reflns_theta_full 51.59
_diffrn_reflns_theta_max 51.59
_diffrn_reflns_theta_min 1.99
_exptl_absorpt_coefficient_mu 3.833
_exptl_absorpt_correction_T_max 0.6356
_exptl_absorpt_correction_T_min 0.2716
_exptl_absorpt_correction_type multi-scan
_exptl_absorpt_process_details sadabs
_exptl_crystal_colour colourless
_exptl_crystal_density_diffrn 1.834
_exptl_crystal_density_method 'not measured'
_exptl_crystal_description plate
_exptl_crystal_F_000 904
_exptl_crystal_size_max 0.46
_exptl_crystal_size_mid 0.36
_exptl_crystal_size_min 0.13
_refine_diff_density_max 5.884
_refine_diff_density_min -2.353
_refine_diff_density_rms 0.176
_refine_ls_extinction_method none
_refine_ls_goodness_of_fit_ref 1.070
_refine_ls_hydrogen_treatment mixed
_refine_ls_matrix_type full
_refine_ls_number_parameters 457
_refine_ls_number_reflns 36998
_refine_ls_number_restraints 1
_refine_ls_restrained_S_all 1.070
_refine_ls_R_factor_all 0.0445
_refine_ls_R_factor_gt 0.0323
_refine_ls_shift/su_max 0.005
_refine_ls_shift/su_mean 0.000
_refine_ls_structure_factor_coef Fsqd
_refine_ls_weighting_details 'calc w=1/[\s^2^(Fo^2^)+(0.0372P)^2^+1.4151P] where P=(Fo^2^+2Fc^2^)/3'
_refine_ls_weighting_scheme calc
_refine_ls_wR_factor_gt 0.0755
_refine_ls_wR_factor_ref 0.0810
_reflns_number_gt 31755
_reflns_number_total 36998
_reflns_threshold_expression >2sigma(I)
_cod_data_source_file om400810v_si_002.cif
_cod_data_source_block 9
_cod_depositor_comments
;
The following automatic conversions were performed:

'_symmetry_cell_setting' value 'Triclinic' changed to 'triclinic'
according to /home/saulius/struct/CIF-dictionaries/cif_core.dic
dictionary named 'cif_core.dic' version 2.4.2 from 2011-04-26.

Automatic conversion script
Id: cif_fix_values 1891 2012-01-12 08:04:46Z andrius 
;
_cod_original_cell_volume 1672.70(12)
_cod_original_sg_symbol_H-M P-1
_cod_database_code 4081685

loop_
_symmetry_equiv_pos_as_xyz
'x, y, z'
'-x, -y, -z'

loop_
_atom_site_label
_atom_site_type_symbol
_atom_site_fract_x
_atom_site_fract_y
_atom_site_fract_z
_atom_site_U_iso_or_equiv
_atom_site_adp_type
_atom_site_occupancy
_atom_site_symmetry_multiplicity
_atom_site_calc_flag
_atom_site_refinement_flags
S1 S 0.68753(3) 0.68697(3) 0.35444(2) 0.01551(5) Uani 1 1 d .
B1 B 0.7843(3) 1.16836(17) 0.87029(17) 0.0308(4) Uani 1 1 d .
P1 P 0.61760(3) 0.72125(3) 0.77020(2) 0.01052(4) Uani 1 1 d .
Re1 Re 0.691726(4) 0.553609(3) 0.702459(3) 0.01039(1) Uani 1 1 d .
O1 O 0.75602(13) 0.33508(10) 0.62360(10) 0.0224(2) Uani 1 1 d .
O8 O 0.7161(2) 0.76526(14) 0.26578(13) 0.0387(4) Uani 1 1 d .
O2 O 0.93386(12) 0.66778(11) 0.57428(10) 0.0241(2) Uani 1 1 d .
O7 O 0.70856(15) 0.73461(16) 0.43342(12) 0.0337(3) Uani 1 1 d .
O3 O 0.48233(14) 0.41677(11) 0.84779(9) 0.0224(2) Uani 1 1 d .
O4 O 0.46164(12) 0.62483(12) 0.55203(9) 0.0227(2) Uani 1 1 d .
O6 O 0.56437(14) 0.62790(15) 0.35529(12) 0.0311(3) Uani 1 1 d .
O5 O 0.92781(12) 0.48696(10) 0.84731(9) 0.02143(19) Uani 1 1 d .
N1 N 0.38230(15) 1.03057(11) 0.82542(10) 0.0206(2) Uani 1 1 d D
H1N H 0.396(3) 1.082(2) 0.7827(16) 0.025 Uiso 1 1 d D
C1S C 0.9861(2) 1.11770(18) 0.60876(17) 0.0324(4) Uani 1 1 d .
H1S1 H 1.0740 1.1542 0.6050 0.049 Uiso 1 1 calc R
H1S2 H 0.9304 1.1345 0.6620 0.049 Uiso 1 1 calc R
H1S3 H 0.9366 1.1467 0.5506 0.049 Uiso 1 1 calc R
C1 C 0.73458(13) 0.41364(11) 0.65320(10) 0.01538(17) Uani 1 1 d .
C6 C 0.82534(19) 0.57826(15) 0.35741(15) 0.0261(3) Uani 1 1 d .
N1S N 1.0336(4) 0.9009(2) 0.6315(2) 0.0548(7) Uani 1 1 d .
C2 C 0.84121(13) 0.63186(11) 0.61721(10) 0.01545(17) Uani 1 1 d .
C2S C 1.0118(2) 0.99603(18) 0.62165(15) 0.0311(4) Uani 1 1 d .
C3 C 0.55496(13) 0.46619(11) 0.79375(9) 0.01452(16) Uani 1 1 d .
C4 C 0.54555(13) 0.59943(11) 0.60506(9) 0.01467(16) Uani 1 1 d .
C5 C 0.84034(12) 0.50894(10) 0.79668(9) 0.01419(16) Uani 1 1 d .
C11 C 0.44119(13) 0.70414(10) 0.81795(10) 0.01492(17) Uani 1 1 d .
C12 C 0.33853(14) 0.70758(14) 0.75334(13) 0.0205(2) Uani 1 1 d .
H12 H 0.3617 0.7232 0.6882 0.025 Uiso 1 1 calc R
C13 C 0.20318(16) 0.68846(16) 0.78298(17) 0.0279(3) Uani 1 1 d .
H13 H 0.1342 0.6910 0.7383 0.033 Uiso 1 1 calc R
C14 C 0.16865(17) 0.66562(15) 0.87824(18) 0.0302(4) Uani 1 1 d .
H14 H 0.0766 0.6499 0.8988 0.036 Uiso 1 1 calc R
C15 C 0.26836(19) 0.66572(14) 0.94318(15) 0.0271(3) Uani 1 1 d .
H15 H 0.2438 0.6529 1.0081 0.032 Uiso 1 1 calc R
C16 C 0.40508(16) 0.68462(12) 0.91343(11) 0.0196(2) Uani 1 1 d .
H16 H 0.4734 0.6842 0.9582 0.024 Uiso 1 1 calc R
C20 C 0.51926(14) 0.96658(11) 0.82225(10) 0.01669(18) Uani 1 1 d .
H20A H 0.5115 0.8879 0.8590 0.020 Uiso 1 1 calc R
H20B H 0.5884 1.0029 0.8522 0.020 Uiso 1 1 calc R
C21 C 0.61085(12) 0.86242(9) 0.69278(8) 0.01256(15) Uani 1 1 d .
C22 C 0.65610(14) 0.87056(11) 0.59949(9) 0.01510(17) Uani 1 1 d .
H22 H 0.6819 0.8032 0.5781 0.018 Uiso 1 1 calc R
C23 C 0.66408(16) 0.97531(13) 0.53749(10) 0.0193(2) Uani 1 1 d .
H23 H 0.6937 0.9793 0.4741 0.023 Uiso 1 1 calc R
C24 C 0.62845(17) 1.07397(12) 0.56882(12) 0.0212(2) Uani 1 1 d .
H24 H 0.6360 1.1460 0.5274 0.025 Uiso 1 1 calc R
C25 C 0.58156(16) 1.06706(11) 0.66114(11) 0.0189(2) Uani 1 1 d .
H25 H 0.5575 1.1350 0.6821 0.023 Uiso 1 1 calc R
C26 C 0.56915(13) 0.96288(10) 0.72349(9) 0.01461(16) Uani 1 1 d .
C31 C 0.72389(12) 0.73227(10) 0.86701(8) 0.01247(14) Uani 1 1 d .
C32 C 0.72812(15) 0.64340(11) 0.94696(9) 0.01670(18) Uani 1 1 d .
H32 H 0.6749 0.5792 0.9501 0.020 Uiso 1 1 calc R
C33 C 0.80974(16) 0.64871(13) 1.02157(10) 0.0189(2) Uani 1 1 d .
H33 H 0.8104 0.5891 1.0760 0.023 Uiso 1 1 calc R
C34 C 0.89026(15) 0.74076(13) 1.01682(10) 0.0183(2) Uani 1 1 d .
H34 H 0.9459 0.7442 1.0679 0.022 Uiso 1 1 calc R
C35 C 0.88935(13) 0.82807(12) 0.93689(10) 0.01644(18) Uani 1 1 d .
H35 H 0.9453 0.8907 0.9334 0.020 Uiso 1 1 calc R
C36 C 0.80693(12) 0.82410(10) 0.86195(9) 0.01377(16) Uani 1 1 d .
H36 H 0.8072 0.8837 0.8075 0.017 Uiso 1 1 calc R
C101 C 0.3524(3) 1.0561(2) 0.92002(15) 0.0345(4) Uani 1 1 d .
H10A H 0.2613 1.0953 0.9208 0.052 Uiso 1 1 calc R
H10B H 0.4225 1.1046 0.9337 0.052 Uiso 1 1 calc R
H10C H 0.3537 0.9850 0.9676 0.052 Uiso 1 1 calc R
C102 C 0.26641(19) 0.97174(18) 0.79680(19) 0.0325(4) Uani 1 1 d .
H10D H 0.2504 0.9023 0.8441 0.049 Uiso 1 1 calc R
H10E H 0.2896 0.9522 0.7362 0.049 Uiso 1 1 calc R
H10F H 0.1829 1.0220 0.7913 0.049 Uiso 1 1 calc R
F1 F 0.6447(2) 1.17749(18) 0.8929(2) 0.0631(6) Uani 1 1 d .
F2 F 0.8314(2) 1.27520(12) 0.83625(13) 0.0543(5) Uani 1 1 d .
F3 F 0.8083(2) 1.09888(14) 0.80691(12) 0.0438(4) Uani 1 1 d .
F4 F 0.8531(2) 1.11871(14) 0.95170(11) 0.0444(4) Uani 1 1 d .
F5 F 0.8150(2) 0.49971(15) 0.43732(15) 0.0557(5) Uani 1 1 d .
F6 F 0.8215(2) 0.52818(16) 0.28565(15) 0.0520(5) Uani 1 1 d .
F7 F 0.94870(13) 0.61855(15) 0.35529(14) 0.0429(4) Uani 1 1 d .

loop_
_atom_site_aniso_label
_atom_site_aniso_U_11
_atom_site_aniso_U_22
_atom_site_aniso_U_33
_atom_site_aniso_U_23
_atom_site_aniso_U_13
_atom_site_aniso_U_12
S1 0.01402(10) 0.01389(11) 0.01892(12) -0.00458(9) 0.00060(9) -0.00012(8)
B1 0.0460(12) 0.0153(6) 0.0326(9) -0.0040(6) -0.0149(9) -0.0081(7)
P1 0.01043(9) 0.00892(9) 0.01291(10) -0.00387(8) -0.00120(8) 0.00015(7)
Re1 0.00947(1) 0.00881(1) 0.01374(2) -0.00427(1) -0.00095(1) -0.00025(1)
O1 0.0235(5) 0.0168(4) 0.0306(5) -0.0142(4) -0.0011(4) 0.0015(3)
O8 0.0412(8) 0.0285(7) 0.0355(8) 0.0109(6) 0.0120(6) 0.0101(6)
O2 0.0157(4) 0.0236(5) 0.0311(6) -0.0019(4) 0.0043(4) -0.0047(3)
O7 0.0220(5) 0.0493(9) 0.0404(8) -0.0329(7) -0.0002(5) -0.0031(5)
O3 0.0239(5) 0.0206(4) 0.0217(5) -0.0022(4) 0.0055(4) -0.0068(4)
O4 0.0166(4) 0.0318(6) 0.0194(4) -0.0035(4) -0.0066(3) -0.0023(4)
O6 0.0189(5) 0.0416(8) 0.0385(7) -0.0190(6) -0.0008(5) -0.0083(5)
O5 0.0178(4) 0.0196(4) 0.0275(5) -0.0055(4) -0.0103(4) 0.0017(3)
N1 0.0236(5) 0.0146(4) 0.0243(5) -0.0072(4) 0.0010(4) 0.0043(4)
C1S 0.0352(9) 0.0253(7) 0.0365(10) -0.0050(7) -0.0015(7) -0.0059(7)
C1 0.0140(4) 0.0128(4) 0.0211(5) -0.0078(3) -0.0003(3) -0.0005(3)
C6 0.0226(6) 0.0196(6) 0.0350(8) -0.0053(5) 0.0010(6) 0.0029(5)
N1S 0.085(2) 0.0299(9) 0.0511(14) -0.0080(9) -0.0283(14) 0.0012(11)
C2 0.0132(4) 0.0141(4) 0.0191(5) -0.0036(3) 0.0004(3) -0.0019(3)
C2S 0.0367(9) 0.0271(8) 0.0292(8) -0.0028(6) -0.0087(7) -0.0062(7)
C3 0.0149(4) 0.0130(4) 0.0163(4) -0.0041(3) -0.0002(3) -0.0022(3)
C4 0.0127(4) 0.0168(4) 0.0152(4) -0.0045(3) -0.0019(3) -0.0017(3)
C5 0.0128(4) 0.0114(4) 0.0189(4) -0.0041(3) -0.0034(3) 0.0002(3)
C11 0.0125(4) 0.0126(4) 0.0210(5) -0.0071(3) 0.0017(3) -0.0006(3)
C12 0.0123(4) 0.0230(6) 0.0301(7) -0.0143(5) -0.0026(4) 0.0021(4)
C13 0.0124(4) 0.0260(7) 0.0514(11) -0.0222(7) -0.0002(5) 0.0001(4)
C14 0.0161(5) 0.0216(6) 0.0570(12) -0.0195(7) 0.0127(6) -0.0044(4)
C15 0.0250(6) 0.0188(5) 0.0380(9) -0.0096(6) 0.0161(6) -0.0040(5)
C16 0.0202(5) 0.0154(4) 0.0232(6) -0.0055(4) 0.0069(4) -0.0016(4)
C20 0.0178(4) 0.0132(4) 0.0209(5) -0.0083(4) -0.0021(4) 0.0017(3)
C21 0.0141(4) 0.0097(3) 0.0143(4) -0.0030(3) -0.0030(3) 0.0002(3)
C22 0.0171(4) 0.0135(4) 0.0145(4) -0.0022(3) -0.0025(3) -0.0003(3)
C23 0.0217(5) 0.0175(5) 0.0166(5) 0.0016(4) -0.0030(4) -0.0017(4)
C24 0.0242(6) 0.0139(4) 0.0231(6) 0.0022(4) -0.0049(5) -0.0020(4)
C25 0.0213(5) 0.0111(4) 0.0242(6) -0.0029(4) -0.0045(4) -0.0002(3)
C26 0.0157(4) 0.0101(3) 0.0189(5) -0.0047(3) -0.0043(3) 0.0006(3)
C31 0.0132(4) 0.0114(3) 0.0134(4) -0.0038(3) -0.0017(3) 0.0002(3)
C32 0.0202(5) 0.0145(4) 0.0149(4) -0.0016(3) -0.0027(4) -0.0007(3)
C33 0.0219(5) 0.0199(5) 0.0140(4) -0.0022(4) -0.0038(4) 0.0025(4)
C34 0.0168(4) 0.0223(5) 0.0172(5) -0.0077(4) -0.0047(4) 0.0035(4)
C35 0.0128(4) 0.0186(5) 0.0197(5) -0.0077(4) -0.0041(3) 0.0005(3)
C36 0.0126(4) 0.0131(4) 0.0161(4) -0.0043(3) -0.0022(3) -0.0003(3)
C101 0.0424(11) 0.0360(10) 0.0259(8) -0.0128(7) 0.0060(7) 0.0101(8)
C102 0.0189(6) 0.0286(8) 0.0536(12) -0.0179(8) -0.0052(7) 0.0047(5)
F1 0.0427(9) 0.0460(10) 0.1101(19) -0.0377(11) -0.0174(11) 0.0094(8)
F2 0.0886(14) 0.0192(5) 0.0533(9) 0.0083(5) -0.0368(9) -0.0232(7)
F3 0.0641(11) 0.0338(7) 0.0385(7) -0.0149(6) 0.0022(7) -0.0200(7)
F4 0.0575(10) 0.0347(7) 0.0380(7) 0.0056(6) -0.0225(7) -0.0144(7)
F5 0.0500(10) 0.0380(8) 0.0623(11) 0.0195(8) 0.0047(8) 0.0171(7)
F6 0.0534(10) 0.0490(9) 0.0655(11) -0.0427(9) 0.0011(8) 0.0120(8)
F7 0.0150(4) 0.0430(8) 0.0712(11) -0.0153(8) 0.0024(5) 0.0019(5)

loop_
_atom_type_symbol
_atom_type_description
_atom_type_scat_dispersion_real
_atom_type_scat_dispersion_imag
_atom_type_scat_source
C C 0.0033 0.0016 'International Tables Vol C Tables 4.2.6.8 and 6.1.1.4'
H H 0.0000 0.0000 'International Tables Vol C Tables 4.2.6.8 and 6.1.1.4'
B B 0.0013 0.0007 'International Tables Vol C Tables 4.2.6.8 and 6.1.1.4'
N N 0.0061 0.0033 'International Tables Vol C Tables 4.2.6.8 and 6.1.1.4'
O O 0.0106 0.0060 'International Tables Vol C Tables 4.2.6.8 and 6.1.1.4'
F F 0.0171 0.0103 'International Tables Vol C Tables 4.2.6.8 and 6.1.1.4'
P P 0.1023 0.0942 'International Tables Vol C Tables 4.2.6.8 and 6.1.1.4'
S S 0.1246 0.1234 'International Tables Vol C Tables 4.2.6.8 and 6.1.1.4'
Re Re -1.0185 7.2310 'International Tables Vol C Tables 4.2.6.8 and 6.1.1.4'

loop_
_geom_angle_atom_site_label_1
_geom_angle_atom_site_label_2
_geom_angle_atom_site_label_3
_geom_angle
O7 S1 O6 117.09(9)
O7 S1 O8 112.53(12)
O6 S1 O8 113.73(12)
O7 S1 C6 104.87(10)
O6 S1 C6 104.34(9)
O8 S1 C6 102.29(9)
F2 B1 F3 112.0(2)
F2 B1 F1 109.3(2)
F3 B1 F1 110.52(19)
F2 B1 F4 108.79(17)
F3 B1 F4 108.0(2)
F1 B1 F4 108.1(2)
C31 P1 C21 105.58(5)
C31 P1 C11 106.67(6)
C21 P1 C11 104.09(6)
C31 P1 Re1 111.95(4)
C21 P1 Re1 118.80(4)
C11 P1 Re1 108.89(4)
C1 Re1 C5 91.12(5)
C1 Re1 C2 89.63(5)
C5 Re1 C2 85.02(5)
C1 Re1 C3 88.33(5)
C5 Re1 C3 90.51(5)
C2 Re1 C3 175.05(5)
C1 Re1 C4 88.45(5)
C5 Re1 C4 178.62(5)
C2 Re1 C4 93.66(5)
C3 Re1 C4 90.79(5)
C1 Re1 P1 174.71(4)
C5 Re1 P1 90.73(4)
C2 Re1 P1 95.46(4)
C3 Re1 P1 86.70(4)
C4 Re1 P1 89.81(4)
C102 N1 C101 110.50(17)
C102 N1 C20 113.16(12)
C101 N1 C20 111.19(14)
O1 C1 Re1 178.12(13)
F7 C6 F6 107.03(18)
F7 C6 F5 106.52(19)
F6 C6 F5 108.93(19)
F7 C6 S1 112.77(13)
F6 C6 S1 111.78(15)
F5 C6 S1 109.61(14)
O2 C2 Re1 173.15(13)
N1S C2S C1S 179.1(3)
O3 C3 Re1 177.07(13)
O4 C4 Re1 178.53(12)
O5 C5 Re1 176.98(13)
C12 C11 C16 119.01(13)
C12 C11 P1 116.54(11)
C16 C11 P1 124.42(11)
C13 C12 C11 120.88(17)
C12 C13 C14 119.82(17)
C15 C14 C13 120.06(15)
C14 C15 C16 120.16(17)
C11 C16 C15 120.00(16)
N1 C20 C26 112.92(12)
C22 C21 C26 119.04(11)
C22 C21 P1 117.38(9)
C26 C21 P1 123.51(10)
C23 C22 C21 121.27(12)
C24 C23 C22 119.55(14)
C23 C24 C25 119.77(13)
C26 C25 C24 121.50(13)
C25 C26 C21 118.77(13)
C25 C26 C20 116.52(11)
C21 C26 C20 124.60(11)
C36 C31 C32 119.12(11)
C36 C31 P1 121.74(9)
C32 C31 P1 119.06(9)
C33 C32 C31 120.39(13)
C34 C33 C32 120.24(13)
C33 C34 C35 119.81(12)
C34 C35 C36 120.43(13)
C35 C36 C31 119.97(12)

loop_
_geom_bond_atom_site_label_1
_geom_bond_atom_site_label_2
_geom_bond_distance
S1 O7 1.4244(14)
S1 O6 1.4294(14)
S1 O8 1.4552(15)
S1 C6 1.8148(17)
B1 F2 1.377(2)
B1 F3 1.384(3)
B1 F1 1.388(4)
B1 F4 1.388(3)
P1 C31 1.8184(12)
P1 C21 1.8289(12)
P1 C11 1.8320(13)
P1 Re1 2.4992(3)
Re1 C1 1.9938(12)
Re1 C5 2.0054(12)
Re1 C2 2.0157(13)
Re1 C3 2.0183(13)
Re1 C4 2.0203(12)
O1 C1 1.1314(16)
O2 C2 1.1296(17)
O3 C3 1.1306(17)
O4 C4 1.1308(17)
O5 C5 1.1317(16)
N1 C102 1.489(3)
N1 C101 1.494(2)
N1 C20 1.5040(18)
C1S C2S 1.449(3)
C6 F7 1.319(2)
C6 F6 1.323(3)
C6 F5 1.339(3)
N1S C2S 1.135(3)
C11 C12 1.395(2)
C11 C16 1.397(2)
C12 C13 1.386(2)
C13 C14 1.390(3)
C14 C15 1.385(3)
C15 C16 1.398(2)
C20 C26 1.5126(19)
C21 C22 1.3996(18)
C21 C26 1.4155(16)
C22 C23 1.3909(19)
C23 C24 1.388(2)
C24 C25 1.393(2)
C25 C26 1.3923(19)
C31 C36 1.3989(17)
C31 C32 1.4039(18)
C32 C33 1.389(2)
C33 C34 1.387(2)
C34 C35 1.393(2)
C35 C36 1.3941(18)

loop_
_geom_hbond_atom_site_label_D
_geom_hbond_atom_site_label_H
_geom_hbond_atom_site_label_A
_geom_hbond_distance_DH
_geom_hbond_distance_HA
_geom_hbond_distance_DA
_geom_hbond_angle_DHA
_geom_hbond_site_symmetry_A
N1 H1N O8 0.790(17) 2.09(3) 2.677(2) 131(3) 2_676
